data_7230406
loop_
_publ_author_name
'Qin, Yaru'
'Ge, Yu'
'Zhang, Shasha'
'Sun, Hao'
'Jing, Yu'
'Li, Yahong'
'Liu, Wei'

_publ_section_title
;
 A series of Ln4III clusters: Dy4 single molecule magnet and Tb4
 multi-responsive luminescent sensor for Fe3+,
 CrO42&#x2212;/Cr2O72&#x2212; and 4-nitroaniline
;
_journal_issue 23
_journal_name_full 'RSC Advances'
_journal_page_first 12641
_journal_paper_doi 10.1039/C8RA01485J
_journal_volume 8
_journal_year 2018
_chemical_formula_moiety 'C74 H78 Dy4 N6 O26, 2(C H4 O)'
_chemical_formula_sum 'C76 H86 Dy4 N6 O28'
_chemical_formula_weight 2181.50
_space_group_crystal_system monoclinic
_space_group_IT_number 14
_space_group_name_Hall '-P 2ybc'
_space_group_name_H-M_alt 'P 1 21/c 1'
_symmetry_space_group_name_Hall '-P 2ybc'
_symmetry_space_group_name_H-M 'P 1 21/c 1'
_atom_sites_solution_hydrogens geom
_audit_creation_date 2017-03-13
_audit_creation_method
;
Olex2 1.2
(compiled 2017.03.02 svn.r3394 for OlexSys, GUI svn.r5324)
;
_audit_update_record
;
2018-03-20 deposited with the CCDC.
2018-03-26 downloaded from the CCDC.
;
_cell_angle_alpha 90
_cell_angle_beta 96.03
_cell_angle_gamma 90
_cell_formula_units_Z 2
_cell_length_a 13.457(03)
_cell_length_b 11.905(02)
_cell_length_c 24.500(06)
_cell_measurement_reflns_used 9892
_cell_measurement_temperature 120(2)
_cell_measurement_theta_max 27.491
_cell_measurement_theta_min 2.290
_cell_volume 3903.3(14)
_computing_cell_refinement 'SAINT v8.37A (Bruker, 2015)'
_computing_data_collection 'SAINT v8.37A (Bruker, 2015)'
_computing_data_reduction 'SAINT v8.37A (Bruker, 2015)'
_computing_molecular_graphics 'Olex2 (Dolomanov et al., 2009)'
_computing_publication_material 'Olex2 (Dolomanov et al., 2009)'
_computing_structure_refinement 'ShelXL (Sheldrick, 2015)'
_computing_structure_solution 'ShelXT (Sheldrick, 2015)'
_diffrn_ambient_temperature 120.02
_diffrn_measured_fraction_theta_full 0.998
_diffrn_measured_fraction_theta_max 0.998
_diffrn_measurement_device_type 'Bruker D8 VENTURE'
_diffrn_measurement_method '\f and \w scans'
_diffrn_radiation_type MoK\a
_diffrn_radiation_wavelength 0.71073
_diffrn_reflns_av_R_equivalents 0.0408
_diffrn_reflns_av_unetI/netI 0.0296
_diffrn_reflns_Laue_measured_fraction_full 0.998
_diffrn_reflns_Laue_measured_fraction_max 0.998
_diffrn_reflns_limit_h_max 17
_diffrn_reflns_limit_h_min -17
_diffrn_reflns_limit_k_max 15
_diffrn_reflns_limit_k_min -15
_diffrn_reflns_limit_l_max 31
_diffrn_reflns_limit_l_min -26
_diffrn_reflns_number 53678
_diffrn_reflns_point_group_measured_fraction_full 0.998
_diffrn_reflns_point_group_measured_fraction_max 0.998
_diffrn_reflns_theta_full 25.242
_diffrn_reflns_theta_max 27.488
_diffrn_reflns_theta_min 2.928
_exptl_absorpt_coefficient_mu 3.872
_exptl_absorpt_correction_T_max 0.7456
_exptl_absorpt_correction_T_min 0.6624
_exptl_absorpt_correction_type multi-scan
_exptl_absorpt_process_details
'SADABS-2016/2 (Bruker,2016/2) was used for absorption correction. wR2(int) was 0.1138 before and 0.0497 after correction. The Ratio of minimum to maximum transmission is 0.8884. The \l/2 correction factor is Not present.'
_exptl_crystal_colour 'clear light yellow'
_exptl_crystal_colour_lustre clear
_exptl_crystal_colour_modifier light
_exptl_crystal_colour_primary yellow
_exptl_crystal_density_diffrn 1.856
_exptl_crystal_description block
_exptl_crystal_F_000 2144
_exptl_crystal_size_max 0.4
_exptl_crystal_size_mid 0.05
_exptl_crystal_size_min 0.05
_refine_diff_density_max 0.846
_refine_diff_density_min -1.082
_refine_diff_density_rms 0.119
_refine_ls_extinction_method none
_refine_ls_goodness_of_fit_ref 1.182
_refine_ls_hydrogen_treatment constr
_refine_ls_matrix_type full
_refine_ls_number_parameters 533
_refine_ls_number_reflns 8944
_refine_ls_number_restraints 12
_refine_ls_restrained_S_all 1.182
_refine_ls_R_factor_all 0.0383
_refine_ls_R_factor_gt 0.0311
_refine_ls_shift/su_max 0.003
_refine_ls_shift/su_mean 0.000
_refine_ls_structure_factor_coef Fsqd
_refine_ls_weighting_details 'w=1/[\s^2^(Fo^2^)+(0.0040P)^2^+12.1803P] where P=(Fo^2^+2Fc^2^)/3'
_refine_ls_weighting_scheme calc
_refine_ls_wR_factor_gt 0.0531
_refine_ls_wR_factor_ref 0.0549
_reflns_Friedel_coverage 0.000
_reflns_number_gt 7995
_reflns_number_total 8944
_reflns_threshold_expression 'I > 2\s(I)'
_cod_data_source_file c8ra01485j2.cif
_cod_data_source_block mo_dy4xws_0m
_cod_original_cell_volume 3903.1(07)
_cod_database_code 7230406
_shelx_shelxl_version_number 2014/7
_shelx_space_group_comment
;
The symmetry employed for this shelxl refinement is uniquely defined
by the following loop, which should always be used as a source of
symmetry information in preference to the above space-group names.
They are only intended as comments.
;
_olex2_refinement_description
;
1. Fixed Uiso
 At 1.2 times of:
  All C(H) groups, All C(H,H) groups
 At 1.5 times of:
  All C(H,H,H) groups, All O(H) groups
2. Uiso/Uaniso restraints and constraints
Uanis(C37) \\sim Ueq, Uanis(C37A) \\sim Ueq: with sigma of 0.001 and sigma for
terminal atoms of 0.002
3. Others
 Fixed Sof: C37(0.5) H37A(0.5) H37B(0.5) H37C(0.5) C37A(0.5) H37D(0.5)
 H37E(0.5) H37F(0.5)
4.a Secondary CH2 refined with riding coordinates:
 C8(H8A,H8B), C24(H24A,H24B)
4.b Aromatic/amide H refined with riding coordinates:
 C4(H4), C5(H5), C6(H6), C9(H9), C11(H11), C12(H12), C13(H13), C20(H20),
 C21(H21), C22(H22), C25(H25), C27(H27), C28(H28), C29(H29)
4.c Idealised Me refined as rotating group:
 C3(H3A,H3B,H3C), C16(H16A,H16B,H16C), C19(H19A,H19B,H19C), C32(H32A,H32B,
 H32C), C35(H35A,H35B,H35C), C36(H36A,H36B,H36C), C37(H37A,H37B,H37C), C38(H38A,
 H38B,H38C), C37A(H37D,H37E,H37F)
4.d Idealised tetrahedral OH refined as rotating group:
 O14(H14)
;
_olex2_submission_special_instructions 'No special instructions were received'

loop_
_space_group_symop_operation_xyz
'x, y, z'
'-x, y+1/2, -z+1/2'
'-x, -y, -z'
'x, -y-1/2, z-1/2'

loop_
_atom_site_label
_atom_site_type_symbol
_atom_site_fract_x
_atom_site_fract_y
_atom_site_fract_z
_atom_site_U_iso_or_equiv
_atom_site_adp_type
_atom_site_occupancy
_atom_site_site_symmetry_order
_atom_site_calc_flag
_atom_site_refinement_flags_posn
_atom_site_refinement_flags_adp
_atom_site_refinement_flags_occupancy
_atom_site_disorder_assembly
_atom_site_disorder_group
Dy1 Dy 1.18449(2) 0.69608(2) 0.64402(2) 0.01349(4) Uani 1 1 d . . . . .
Dy2 Dy 1.09977(2) 0.92687(2) 0.54942(2) 0.01338(4) Uani 1 1 d . . . . .
O1 O 1.05152(18) 0.7606(2) 0.58637(10) 0.0147(5) Uani 1 1 d . . . . .
O2 O 1.0267(2) 0.7807(2) 0.47875(11) 0.0219(6) Uani 1 1 d . . . . .
O3 O 1.24830(19) 0.5286(2) 0.64795(11) 0.0197(6) Uani 1 1 d . . . . .
O4 O 1.4160(2) 0.3956(2) 0.68036(12) 0.0246(6) Uani 1 1 d . . . . .
O5 O 1.21319(18) 0.8925(2) 0.62877(10) 0.0145(5) Uani 1 1 d . . . . .
O6 O 1.35115(19) 0.7574(2) 0.67922(11) 0.0207(6) Uani 1 1 d . . . . .
O7 O 1.06620(19) 1.0263(2) 0.47005(10) 0.0168(6) Uani 1 1 d . . . . .
O8 O 0.9990(2) 1.0085(2) 0.36872(11) 0.0220(6) Uani 1 1 d . . . . .
O9 O 1.22712(19) 0.8456(2) 0.51174(11) 0.0196(6) Uani 1 1 d . . . . .
O10 O 1.26884(19) 0.6972(2) 0.56451(11) 0.0197(6) Uani 1 1 d . . . . .
O11 O 1.2128(2) 0.6551(3) 0.74597(12) 0.0272(7) Uani 1 1 d . . . . .
O12 O 1.1044(2) 0.7815(2) 0.71940(12) 0.0278(7) Uani 1 1 d . . . . .
O13 O 1.1366(2) 0.7462(3) 0.80675(12) 0.0343(8) Uani 1 1 d . . . . .
N1 N 1.0453(2) 0.5652(3) 0.65877(13) 0.0184(7) Uani 1 1 d . . . . .
N2 N 1.2133(2) 1.0870(3) 0.54955(14) 0.0229(7) Uani 1 1 d . . . . .
N3 N 1.1517(3) 0.7281(3) 0.75897(14) 0.0232(8) Uani 1 1 d . . . . .
C1 C 0.9804(3) 0.6959(3) 0.55811(16) 0.0172(8) Uani 1 1 d . . . . .
C2 C 0.9665(3) 0.7028(3) 0.50072(16) 0.0204(8) Uani 1 1 d . . . . .
C3 C 1.0508(3) 0.7603(4) 0.42384(16) 0.0260(9) Uani 1 1 d . . . . .
H3A H 0.9911 0.7719 0.3979 0.039 Uiso 1 1 calc GR . . . .
H3B H 1.0742 0.6828 0.4209 0.039 Uiso 1 1 calc GR . . . .
H3C H 1.1034 0.8123 0.4153 0.039 Uiso 1 1 calc GR . . . .
C4 C 0.8962(3) 0.6359(4) 0.47005(18) 0.0265(9) Uani 1 1 d . . . . .
H4 H 0.8881 0.6403 0.4311 0.032 Uiso 1 1 calc R . . . .
C5 C 0.8384(3) 0.5630(4) 0.49729(19) 0.0309(10) Uani 1 1 d . . . . .
H5 H 0.7896 0.5176 0.4769 0.037 Uiso 1 1 calc R . . . .
C6 C 0.8510(3) 0.5557(4) 0.55417(18) 0.0268(9) Uani 1 1 d . . . . .
H6 H 0.8109 0.5051 0.5723 0.032 Uiso 1 1 calc R . . . .
C7 C 0.9220(3) 0.6222(3) 0.58507(16) 0.0192(8) Uani 1 1 d . . . . .
C8 C 0.9431(3) 0.6108(3) 0.64624(17) 0.0207(8) Uani 1 1 d . . . . .
H8A H 0.9380 0.6850 0.6640 0.025 Uiso 1 1 calc R . . . .
H8B H 0.8939 0.5596 0.6604 0.025 Uiso 1 1 calc R . . . .
C9 C 1.0517(3) 0.4638(3) 0.67639(15) 0.0188(8) Uani 1 1 d . . . . .
H9 H 0.9907 0.4274 0.6818 0.023 Uiso 1 1 calc R . . . .
C10 C 1.1428(3) 0.3984(3) 0.68894(15) 0.0166(8) Uani 1 1 d . . . . .
C11 C 1.1343(3) 0.2972(3) 0.71765(16) 0.0221(9) Uani 1 1 d . . . . .
H11 H 1.0704 0.2727 0.7260 0.027 Uiso 1 1 calc R . . . .
C12 C 1.2172(3) 0.2330(3) 0.73390(17) 0.0252(9) Uani 1 1 d . . . . .
H12 H 1.2111 0.1657 0.7541 0.030 Uiso 1 1 calc R . . . .
C13 C 1.3104(3) 0.2681(3) 0.72026(16) 0.0227(9) Uani 1 1 d . . . . .
H13 H 1.3679 0.2242 0.7314 0.027 Uiso 1 1 calc R . . . .
C14 C 1.3204(3) 0.3649(3) 0.69102(16) 0.0199(8) Uani 1 1 d . . . . .
C15 C 1.2371(3) 0.4349(3) 0.67488(15) 0.0173(8) Uani 1 1 d . . . . .
C16 C 1.4288(3) 0.4202(4) 0.62409(18) 0.0271(9) Uani 1 1 d . . . . .
H16A H 1.4064 0.3559 0.6010 0.041 Uiso 1 1 calc GR . . . .
H16B H 1.4995 0.4350 0.6207 0.041 Uiso 1 1 calc GR . . . .
H16C H 1.3891 0.4865 0.6122 0.041 Uiso 1 1 calc GR . . . .
C17 C 1.3063(3) 0.9333(3) 0.64069(15) 0.0169(8) Uani 1 1 d . . . . .
C18 C 1.3820(3) 0.8645(3) 0.66645(16) 0.0182(8) Uani 1 1 d . . . . .
C19 C 1.4233(3) 0.6847(4) 0.70868(19) 0.0290(10) Uani 1 1 d . . . . .
H19A H 1.3925 0.6116 0.7145 0.043 Uiso 1 1 calc GR . . . .
H19B H 1.4463 0.7184 0.7443 0.043 Uiso 1 1 calc GR . . . .
H19C H 1.4804 0.6744 0.6874 0.043 Uiso 1 1 calc GR . . . .
C20 C 1.4793(3) 0.9018(3) 0.67900(17) 0.0232(9) Uani 1 1 d . . . . .
H20 H 1.5288 0.8532 0.6965 0.028 Uiso 1 1 calc R . . . .
C21 C 1.5034(3) 1.0104(4) 0.66571(18) 0.0263(10) Uani 1 1 d . . . . .
H21 H 1.5703 1.0361 0.6731 0.032 Uiso 1 1 calc R . . . .
C22 C 1.4308(3) 1.0817(4) 0.64183(17) 0.0237(9) Uani 1 1 d . . . . .
H22 H 1.4478 1.1568 0.6336 0.028 Uiso 1 1 calc R . . . .
C23 C 1.3329(3) 1.0446(3) 0.62965(16) 0.0185(8) Uani 1 1 d . . . . .
C24 C 1.2544(3) 1.1256(3) 0.60398(17) 0.0232(9) Uani 1 1 d . . . . .
H24A H 1.1999 1.1324 0.6279 0.028 Uiso 1 1 calc R . . . .
H24B H 1.2847 1.2008 0.6009 0.028 Uiso 1 1 calc R . . . .
C25 C 1.2525(3) 1.1297(3) 0.50852(18) 0.0249(9) Uani 1 1 d . . . . .
H25 H 1.3054 1.1820 0.5164 0.030 Uiso 1 1 calc R . . . .
C26 C 1.2228(3) 1.1043(4) 0.45096(17) 0.0235(9) Uani 1 1 d . . . . .
C27 C 1.2853(3) 1.1344(4) 0.41064(19) 0.0360(12) Uani 1 1 d . . . . .
H27 H 1.3482 1.1686 0.4210 0.043 Uiso 1 1 calc R . . . .
C28 C 1.2549(3) 1.1141(5) 0.3562(2) 0.0418(13) Uani 1 1 d . . . . .
H28 H 1.2987 1.1310 0.3294 0.050 Uiso 1 1 calc R . . . .
C29 C 1.1613(3) 1.0692(4) 0.33990(19) 0.0343(11) Uani 1 1 d . . . . .
H29 H 1.1411 1.0556 0.3022 0.041 Uiso 1 1 calc R . . . .
C30 C 1.0984(3) 1.0449(3) 0.37856(17) 0.0230(9) Uani 1 1 d . . . . .
C31 C 1.1298(3) 1.0569(3) 0.43470(16) 0.0203(8) Uani 1 1 d . . . . .
C32 C 0.9666(3) 0.9794(4) 0.31310(16) 0.0276(10) Uani 1 1 d . . . . .
H32A H 0.8953 0.9608 0.3097 0.041 Uiso 1 1 calc GR . . . .
H32B H 1.0047 0.9144 0.3023 0.041 Uiso 1 1 calc GR . . . .
H32C H 0.9776 1.0432 0.2891 0.041 Uiso 1 1 calc GR . . . .
C33 C 1.2844(3) 0.7647(3) 0.52687(16) 0.0184(8) Uani 1 1 d . . . . .
C34 C 1.3781(3) 0.7529(4) 0.49685(18) 0.0254(9) Uani 1 1 d . . . . .
C35 C 1.3445(4) 0.7419(5) 0.4351(2) 0.0429(13) Uani 1 1 d . . . . .
H35A H 1.3050 0.6731 0.4285 0.064 Uiso 1 1 calc GR . . . .
H35B H 1.4034 0.7384 0.4148 0.064 Uiso 1 1 calc GR . . . .
H35C H 1.3037 0.8070 0.4228 0.064 Uiso 1 1 calc GR . . . .
C36 C 1.4382(3) 0.8617(4) 0.5060(2) 0.0379(12) Uani 1 1 d . . . . .
H36A H 1.3968 0.9255 0.4923 0.057 Uiso 1 1 calc GR . . . .
H36B H 1.4977 0.8577 0.4862 0.057 Uiso 1 1 calc GR . . . .
H36C H 1.4585 0.8715 0.5453 0.057 Uiso 1 1 calc GR . . . .
C37 C 1.4303(9) 0.6430(9) 0.5091(5) 0.035(3) Uani 0.5 1 d . U P A 1
H37A H 1.3832 0.5812 0.5004 0.053 Uiso 0.5 1 calc GR . P A 1
H37B H 1.4554 0.6400 0.5481 0.053 Uiso 0.5 1 calc GR . P A 1
H37C H 1.4864 0.6361 0.4868 0.053 Uiso 0.5 1 calc GR . P A 1
O14 O 1.6190(3) 0.5231(3) 0.7114(2) 0.0608(11) Uani 1 1 d . . . . .
H14 H 1.5635 0.4921 0.7137 0.091 Uiso 1 1 calc GR . . . .
C38 C 1.6908(4) 0.4410(5) 0.7038(2) 0.0481(14) Uani 1 1 d . . . . .
H38A H 1.7225 0.4582 0.6705 0.072 Uiso 1 1 calc GR . . . .
H38B H 1.6585 0.3672 0.6999 0.072 Uiso 1 1 calc GR . . . .
H38C H 1.7416 0.4403 0.7355 0.072 Uiso 1 1 calc GR . . . .
C37A C 1.4503(7) 0.6646(8) 0.5259(4) 0.024(2) Uani 0.5 1 d . U P A 2
H37D H 1.4189 0.5903 0.5230 0.036 Uiso 0.5 1 calc GR . P A 2
H37E H 1.4652 0.6847 0.5647 0.036 Uiso 0.5 1 calc GR . P A 2
H37F H 1.5125 0.6631 0.5084 0.036 Uiso 0.5 1 calc GR . P A 2

loop_
_atom_site_aniso_label
_atom_site_aniso_U_11
_atom_site_aniso_U_22
_atom_site_aniso_U_33
_atom_site_aniso_U_23
_atom_site_aniso_U_13
_atom_site_aniso_U_12
Dy1 0.01100(8) 0.01458(8) 0.01477(9) 0.00216(7) 0.00075(6) 0.00034(7)
Dy2 0.01340(8) 0.01516(8) 0.01133(8) 0.00140(7) 0.00017(6) 0.00224(7)
O1 0.0131(12) 0.0174(13) 0.0134(13) 0.0002(11) 0.0000(10) -0.0007(10)
O2 0.0253(15) 0.0258(15) 0.0149(14) -0.0040(12) 0.0028(11) -0.0049(12)
O3 0.0207(14) 0.0150(13) 0.0242(15) 0.0025(12) 0.0061(12) 0.0029(11)
O4 0.0192(14) 0.0265(15) 0.0274(16) 0.0035(13) -0.0002(12) 0.0009(12)
O5 0.0119(12) 0.0171(13) 0.0143(13) -0.0005(11) 0.0011(10) -0.0021(10)
O6 0.0126(13) 0.0199(14) 0.0282(16) 0.0066(12) -0.0044(11) -0.0006(11)
O7 0.0176(13) 0.0216(13) 0.0116(13) 0.0047(11) 0.0033(10) 0.0030(11)
O8 0.0259(15) 0.0251(15) 0.0140(14) -0.0005(12) -0.0021(11) 0.0023(12)
O9 0.0198(14) 0.0218(14) 0.0174(14) 0.0012(12) 0.0033(11) 0.0037(12)
O10 0.0213(14) 0.0182(13) 0.0209(14) 0.0023(12) 0.0077(11) 0.0009(12)
O11 0.0229(15) 0.0357(17) 0.0230(16) 0.0013(13) 0.0019(12) 0.0040(14)
O12 0.0365(17) 0.0244(15) 0.0236(16) 0.0028(13) 0.0085(13) 0.0065(13)
O13 0.0428(19) 0.0434(19) 0.0187(16) -0.0073(14) 0.0131(14) -0.0074(16)
N1 0.0163(16) 0.0213(16) 0.0176(16) -0.0009(14) 0.0015(13) -0.0007(14)
N2 0.0241(18) 0.0198(17) 0.0238(18) 0.0048(15) -0.0016(14) 0.0040(14)
N3 0.0236(18) 0.0252(18) 0.0216(19) -0.0025(15) 0.0058(15) -0.0078(15)
C1 0.0113(17) 0.0206(18) 0.0189(19) -0.0040(16) -0.0025(14) 0.0020(15)
C2 0.0183(19) 0.0203(19) 0.022(2) -0.0039(17) 0.0006(16) 0.0020(16)
C3 0.037(2) 0.028(2) 0.013(2) -0.0012(17) 0.0035(18) -0.0002(19)
C4 0.027(2) 0.028(2) 0.024(2) -0.0020(18) -0.0038(18) -0.0021(19)
C5 0.026(2) 0.028(2) 0.035(3) -0.006(2) -0.0088(19) -0.0053(19)
C6 0.020(2) 0.023(2) 0.037(3) 0.0013(19) 0.0007(18) -0.0042(18)
C7 0.0130(18) 0.0204(19) 0.024(2) 0.0003(17) 0.0018(16) -0.0004(16)
C8 0.0126(18) 0.023(2) 0.027(2) 0.0029(17) 0.0066(16) -0.0007(16)
C9 0.0157(18) 0.023(2) 0.018(2) -0.0042(16) 0.0021(15) -0.0038(16)
C10 0.023(2) 0.0145(17) 0.0126(18) -0.0031(15) 0.0008(15) -0.0010(15)
C11 0.024(2) 0.023(2) 0.019(2) -0.0011(17) 0.0028(16) -0.0038(18)
C12 0.038(2) 0.0172(19) 0.020(2) 0.0015(17) 0.0016(18) -0.0045(18)
C13 0.029(2) 0.0196(19) 0.018(2) -0.0009(16) -0.0039(17) 0.0037(17)
C14 0.019(2) 0.021(2) 0.019(2) -0.0018(16) -0.0012(16) 0.0005(16)
C15 0.0203(19) 0.0171(18) 0.0145(18) -0.0047(16) 0.0018(15) 0.0004(16)
C16 0.024(2) 0.025(2) 0.034(2) 0.0026(19) 0.0109(18) 0.0003(18)
C17 0.0161(18) 0.0217(19) 0.0129(18) -0.0017(16) 0.0022(14) -0.0001(16)
C18 0.0185(19) 0.0180(19) 0.018(2) -0.0014(16) 0.0029(15) -0.0015(16)
C19 0.017(2) 0.024(2) 0.043(3) 0.006(2) -0.0089(18) 0.0037(18)
C20 0.0153(19) 0.027(2) 0.026(2) -0.0008(18) -0.0013(16) 0.0002(17)
C21 0.015(2) 0.031(2) 0.032(2) -0.0042(19) 0.0009(17) -0.0140(18)
C22 0.024(2) 0.022(2) 0.025(2) -0.0015(18) 0.0014(17) -0.0055(17)
C23 0.022(2) 0.0181(19) 0.0163(19) -0.0048(16) 0.0039(15) 0.0003(16)
C24 0.024(2) 0.0184(19) 0.027(2) 0.0004(17) -0.0002(17) -0.0015(17)
C25 0.016(2) 0.024(2) 0.034(2) 0.0090(19) 0.0002(17) -0.0011(17)
C26 0.019(2) 0.029(2) 0.023(2) 0.0099(18) 0.0019(17) 0.0001(17)
C27 0.016(2) 0.057(3) 0.035(3) 0.020(2) 0.0048(19) 0.001(2)
C28 0.026(2) 0.073(4) 0.028(3) 0.022(3) 0.013(2) 0.008(3)
C29 0.029(2) 0.050(3) 0.024(2) 0.012(2) 0.0062(19) 0.013(2)
C30 0.022(2) 0.026(2) 0.022(2) 0.0051(17) 0.0048(17) 0.0074(17)
C31 0.021(2) 0.022(2) 0.019(2) 0.0048(17) 0.0073(16) 0.0060(17)
C32 0.037(3) 0.030(2) 0.016(2) -0.0057(18) 0.0014(18) 0.004(2)
C33 0.0160(19) 0.0202(19) 0.019(2) -0.0036(16) 0.0020(15) -0.0026(16)
C34 0.022(2) 0.027(2) 0.030(2) 0.0084(19) 0.0134(18) 0.0047(18)
C35 0.034(3) 0.063(4) 0.036(3) -0.018(3) 0.019(2) -0.006(3)
C36 0.022(2) 0.049(3) 0.045(3) -0.001(2) 0.011(2) -0.008(2)
C37 0.035(3) 0.036(3) 0.035(3) 0.0005(19) 0.0055(19) 0.0016(19)
O14 0.055(3) 0.047(2) 0.081(3) 0.003(2) 0.010(2) 0.006(2)
C38 0.044(3) 0.044(3) 0.057(4) -0.005(3) 0.009(3) 0.007(3)
C37A 0.023(3) 0.025(3) 0.026(3) -0.0001(19) 0.0053(19) 0.0014(18)

loop_
_atom_type_symbol
_atom_type_description
_atom_type_scat_dispersion_real
_atom_type_scat_dispersion_imag
_atom_type_scat_source
C C 0.0033 0.0016 'International Tables Vol C Tables 4.2.6.8 and 6.1.1.4'
H H 0.0000 0.0000 'International Tables Vol C Tables 4.2.6.8 and 6.1.1.4'
Dy Dy -0.1892 4.4098 'International Tables Vol C Tables 4.2.6.8 and 6.1.1.4'
N N 0.0061 0.0033 'International Tables Vol C Tables 4.2.6.8 and 6.1.1.4'
O O 0.0106 0.0060 'International Tables Vol C Tables 4.2.6.8 and 6.1.1.4'

loop_
_geom_angle_atom_site_label_1
_geom_angle_atom_site_label_2
_geom_angle_atom_site_label_3
_geom_angle
_geom_angle_site_symmetry_1
_geom_angle_site_symmetry_3
O1 Dy1 O5 72.91(8) . .
O1 Dy1 O6 138.57(9) . .
O1 Dy1 O10 84.34(9) . .
O1 Dy1 O11 134.32(9) . .
O1 Dy1 O12 87.05(9) . .
O1 Dy1 N1 75.46(10) . .
O1 Dy1 N3 111.28(9) . .
O3 Dy1 O1 127.96(10) . .
O3 Dy1 O5 146.22(9) . .
O3 Dy1 O6 85.07(9) . .
O3 Dy1 O10 79.57(9) . .
O3 Dy1 O11 76.19(10) . .
O3 Dy1 O12 123.41(10) . .
O3 Dy1 N1 73.68(10) . .
O3 Dy1 N3 100.15(10) . .
O5 Dy1 O6 66.78(8) . .
O5 Dy1 O11 109.29(9) . .
O5 Dy1 O12 78.73(9) . .
O5 Dy1 N1 139.97(9) . .
O5 Dy1 N3 93.79(9) . .
O6 Dy1 O11 70.75(9) . .
O6 Dy1 O12 94.05(10) . .
O6 Dy1 N1 144.74(10) . .
O6 Dy1 N3 81.15(9) . .
O10 Dy1 O5 76.52(9) . .
O10 Dy1 O6 77.57(9) . .
O10 Dy1 O11 141.31(9) . .
O10 Dy1 O12 155.21(9) . .
O10 Dy1 N1 123.94(10) . .
O10 Dy1 N3 158.66(9) . .
O11 Dy1 N3 25.47(9) . .
O12 Dy1 O11 51.01(9) . .
O12 Dy1 N1 75.73(10) . .
O1 Dy2 O2 65.13(9) . .
O1 Dy2 O5 73.33(8) . .
O1 Dy2 O7 88.98(9) . 3_776
O1 Dy2 O8 76.44(9) . 3_776
O1 Dy2 N2 150.93(10) . .
O2 Dy2 O8 121.43(9) . 3_776
O5 Dy2 O2 126.88(9) . .
O5 Dy2 O8 76.11(8) . 3_776
O5 Dy2 N2 77.62(10) . .
O7 Dy2 O1 138.07(9) . .
O7 Dy2 O2 75.52(9) . .
O7 Dy2 O2 74.38(9) 3_776 .
O7 Dy2 O5 147.05(9) . .
O7 Dy2 O5 137.43(9) 3_776 .
O7 Dy2 O7 66.22(10) . 3_776
O7 Dy2 O8 62.03(8) 3_776 3_776
O7 Dy2 O8 115.26(9) . 3_776
O7 Dy2 N2 70.37(10) . .
O7 Dy2 N2 113.84(10) 3_776 .
O9 Dy2 O1 92.89(9) . .
O9 Dy2 O2 71.77(9) . .
O9 Dy2 O5 79.06(9) . .
O9 Dy2 O7 87.96(9) . .
O9 Dy2 O7 141.57(9) . 3_776
O9 Dy2 O8 154.87(9) . 3_776
O9 Dy2 N2 80.36(11) . .
N2 Dy2 O2 136.27(10) . .
N2 Dy2 O8 97.86(10) . 3_776
Dy1 O1 Dy2 107.27(10) . .
C1 O1 Dy1 125.8(2) . .
C1 O1 Dy2 120.0(2) . .
C2 O2 Dy2 113.0(2) . .
C2 O2 C3 116.8(3) . .
C3 O2 Dy2 129.5(2) . .
C15 O3 Dy1 137.5(2) . .
C14 O4 C16 116.2(3) . .
Dy2 O5 Dy1 101.23(9) . .
C17 O5 Dy1 118.6(2) . .
C17 O5 Dy2 128.1(2) . .
C18 O6 Dy1 118.9(2) . .
C18 O6 C19 117.7(3) . .
C19 O6 Dy1 123.2(2) . .
Dy2 O7 Dy2 113.78(10) . 3_776
C31 O7 Dy2 127.8(2) . .
C31 O7 Dy2 118.4(2) . 3_776
C30 O8 Dy2 109.1(2) . 3_776
C30 O8 C32 115.4(3) . .
C32 O8 Dy2 131.9(2) . 3_776
C33 O9 Dy2 132.4(2) . .
C33 O10 Dy1 137.9(2) . .
N3 O11 Dy1 94.7(2) . .
N3 O12 Dy1 98.2(2) . .
C8 N1 Dy1 115.9(2) . .
C9 N1 Dy1 127.8(3) . .
C9 N1 C8 116.3(3) . .
C24 N2 Dy2 115.0(2) . .
C25 N2 Dy2 127.9(3) . .
C25 N2 C24 116.2(4) . .
O11 N3 Dy1 59.85(19) . .
O11 N3 O12 116.1(3) . .
O12 N3 Dy1 56.29(18) . .
O13 N3 Dy1 177.2(3) . .
O13 N3 O11 122.6(4) . .
O13 N3 O12 121.3(4) . .
O1 C1 C2 119.4(3) . .
O1 C1 C7 121.2(3) . .
C7 C1 C2 119.4(3) . .
O2 C2 C1 114.2(3) . .
O2 C2 C4 124.6(4) . .
C4 C2 C1 121.2(4) . .
O2 C3 H3A 109.5 . .
O2 C3 H3B 109.5 . .
O2 C3 H3C 109.5 . .
H3A C3 H3B 109.5 . .
H3A C3 H3C 109.5 . .
H3B C3 H3C 109.5 . .
C2 C4 H4 120.6 . .
C5 C4 C2 118.9(4) . .
C5 C4 H4 120.6 . .
C4 C5 H5 119.7 . .
C4 C5 C6 120.5(4) . .
C6 C5 H5 119.7 . .
C5 C6 H6 119.6 . .
C5 C6 C7 120.8(4) . .
C7 C6 H6 119.6 . .
C1 C7 C6 119.2(4) . .
C1 C7 C8 118.3(3) . .
C6 C7 C8 122.4(4) . .
N1 C8 C7 108.3(3) . .
N1 C8 H8A 110.0 . .
N1 C8 H8B 110.0 . .
C7 C8 H8A 110.0 . .
C7 C8 H8B 110.0 . .
H8A C8 H8B 108.4 . .
N1 C9 H9 116.6 . .
N1 C9 C10 126.8(4) . .
C10 C9 H9 116.6 . .
C11 C10 C9 116.9(4) . .
C11 C10 C15 120.4(4) . .
C15 C10 C9 122.7(3) . .
C10 C11 H11 119.5 . .
C12 C11 C10 121.0(4) . .
C12 C11 H11 119.5 . .
C11 C12 H12 120.5 . .
C11 C12 C13 119.1(4) . .
C13 C12 H12 120.5 . .
C12 C13 H13 119.4 . .
C14 C13 C12 121.2(4) . .
C14 C13 H13 119.4 . .
O4 C14 C15 120.9(3) . .
C13 C14 O4 117.6(4) . .
C13 C14 C15 121.4(4) . .
O3 C15 C10 122.4(3) . .
O3 C15 C14 120.7(3) . .
C10 C15 C14 117.0(3) . .
O4 C16 H16A 109.5 . .
O4 C16 H16B 109.5 . .
O4 C16 H16C 109.5 . .
H16A C16 H16B 109.5 . .
H16A C16 H16C 109.5 . .
H16B C16 H16C 109.5 . .
O5 C17 C18 120.1(3) . .
O5 C17 C23 123.2(3) . .
C18 C17 C23 116.7(3) . .
O6 C18 C17 114.7(3) . .
C20 C18 O6 122.9(3) . .
C20 C18 C17 122.5(4) . .
O6 C19 H19A 109.5 . .
O6 C19 H19B 109.5 . .
O6 C19 H19C 109.5 . .
H19A C19 H19B 109.5 . .
H19A C19 H19C 109.5 . .
H19B C19 H19C 109.5 . .
C18 C20 H20 120.4 . .
C21 C20 C18 119.2(4) . .
C21 C20 H20 120.4 . .
C20 C21 H21 119.9 . .
C22 C21 C20 120.2(4) . .
C22 C21 H21 119.9 . .
C21 C22 H22 119.7 . .
C21 C22 C23 120.6(4) . .
C23 C22 H22 119.7 . .
C17 C23 C24 120.0(3) . .
C22 C23 C17 120.7(4) . .
C22 C23 C24 119.3(4) . .
N2 C24 C23 111.0(3) . .
N2 C24 H24A 109.4 . .
N2 C24 H24B 109.4 . .
C23 C24 H24A 109.4 . .
C23 C24 H24B 109.4 . .
H24A C24 H24B 108.0 . .
N2 C25 H25 117.3 . .
N2 C25 C26 125.5(4) . .
C26 C25 H25 117.3 . .
C27 C26 C25 120.1(4) . .
C31 C26 C25 120.6(4) . .
C31 C26 C27 119.2(4) . .
C26 C27 H27 120.1 . .
C28 C27 C26 119.8(4) . .
C28 C27 H27 120.1 . .
C27 C28 H28 119.5 . .
C27 C28 C29 121.1(4) . .
C29 C28 H28 119.5 . .
C28 C29 H29 120.3 . .
C30 C29 C28 119.4(4) . .
C30 C29 H29 120.3 . .
O8 C30 C31 112.6(3) . .
C29 C30 O8 126.5(4) . .
C29 C30 C31 120.9(4) . .
O7 C31 C26 123.0(4) . .
O7 C31 C30 117.5(4) . .
C26 C31 C30 119.4(4) . .
O8 C32 H32A 109.5 . .
O8 C32 H32B 109.5 . .
O8 C32 H32C 109.5 . .
H32A C32 H32B 109.5 . .
H32A C32 H32C 109.5 . .
H32B C32 H32C 109.5 . .
O9 C33 C34 115.9(3) . .
O10 C33 O9 124.0(4) . .
O10 C33 C34 120.1(3) . .
C33 C34 C35 107.9(3) . .
C33 C34 C37A 110.4(5) . .
C35 C34 C37A 119.9(5) . .
C36 C34 C33 107.5(3) . .
C36 C34 C35 108.2(4) . .
C36 C34 C37A 102.1(5) . .
C37 C34 C33 112.1(5) . .
C37 C34 C35 101.8(6) . .
C37 C34 C36 118.7(6) . .
C34 C35 H35A 109.5 . .
C34 C35 H35B 109.5 . .
C34 C35 H35C 109.5 . .
H35A C35 H35B 109.5 . .
H35A C35 H35C 109.5 . .
H35B C35 H35C 109.5 . .
C34 C36 H36A 109.5 . .
C34 C36 H36B 109.5 . .
C34 C36 H36C 109.5 . .
H36A C36 H36B 109.5 . .
H36A C36 H36C 109.5 . .
H36B C36 H36C 109.5 . .
C34 C37 H37A 109.5 . .
C34 C37 H37B 109.5 . .
C34 C37 H37C 109.5 . .
H37A C37 H37B 109.5 . .
H37A C37 H37C 109.5 . .
H37B C37 H37C 109.5 . .
C38 O14 H14 109.5 . .
O14 C38 H38A 109.5 . .
O14 C38 H38B 109.5 . .
O14 C38 H38C 109.5 . .
H38A C38 H38B 109.5 . .
H38A C38 H38C 109.5 . .
H38B C38 H38C 109.5 . .
C34 C37A H37D 109.5 . .
C34 C37A H37E 109.5 . .
C34 C37A H37F 109.5 . .
H37D C37A H37E 109.5 . .
H37D C37A H37F 109.5 . .
H37E C37A H37F 109.5 . .

loop_
_geom_bond_atom_site_label_1
_geom_bond_atom_site_label_2
_geom_bond_distance
_geom_bond_site_symmetry_2
Dy1 O1 2.293(2) .
Dy1 O3 2.169(3) .
Dy1 O5 2.405(2) .
Dy1 O6 2.429(3) .
Dy1 O10 2.355(3) .
Dy1 O11 2.534(3) .
Dy1 O12 2.455(3) .
Dy1 N1 2.491(3) .
Dy1 N3 2.921(3) .
Dy2 O1 2.298(2) .
Dy2 O2 2.575(3) .
Dy2 O5 2.378(2) .
Dy2 O7 2.281(2) .
Dy2 O7 2.303(2) 3_776
Dy2 O8 2.635(3) 3_776
Dy2 O9 2.249(3) .
Dy2 N2 2.443(3) .
O1 C1 1.360(4) .
O2 C2 1.378(5) .
O2 C3 1.437(5) .
O3 C15 1.312(4) .
O4 C14 1.388(5) .
O4 C16 1.437(5) .
O5 C17 1.348(4) .
O6 C18 1.387(4) .
O6 C19 1.437(4) .
O7 Dy2 2.303(2) 3_776
O7 C31 1.331(4) .
O8 Dy2 2.635(3) 3_776
O8 C30 1.402(5) .
O8 C32 1.429(5) .
O9 C33 1.265(5) .
O10 C33 1.257(5) .
O11 N3 1.260(4) .
O12 N3 1.273(4) .
O13 N3 1.228(4) .
N1 C8 1.480(5) .
N1 C9 1.283(5) .
N2 C24 1.463(5) .
N2 C25 1.288(5) .
C1 C2 1.401(5) .
C1 C7 1.390(5) .
C2 C4 1.395(5) .
C3 H3A 0.9800 .
C3 H3B 0.9800 .
C3 H3C 0.9800 .
C4 H4 0.9500 .
C4 C5 1.382(6) .
C5 H5 0.9500 .
C5 C6 1.389(6) .
C6 H6 0.9500 .
C6 C7 1.400(5) .
C7 C8 1.502(5) .
C8 H8A 0.9900 .
C8 H8B 0.9900 .
C9 H9 0.9500 .
C9 C10 1.456(5) .
C10 C11 1.406(5) .
C10 C15 1.418(5) .
C11 H11 0.9500 .
C11 C12 1.377(6) .
C12 H12 0.9500 .
C12 C13 1.395(6) .
C13 H13 0.9500 .
C13 C14 1.371(5) .
C14 C15 1.419(5) .
C16 H16A 0.9800 .
C16 H16B 0.9800 .
C16 H16C 0.9800 .
C17 C18 1.404(5) .
C17 C23 1.406(5) .
C18 C20 1.386(5) .
C19 H19A 0.9800 .
C19 H19B 0.9800 .
C19 H19C 0.9800 .
C20 H20 0.9500 .
C20 C21 1.380(6) .
C21 H21 0.9500 .
C21 C22 1.377(6) .
C22 H22 0.9500 .
C22 C23 1.392(5) .
C23 C24 1.516(5) .
C24 H24A 0.9900 .
C24 H24B 0.9900 .
C25 H25 0.9500 .
C25 C26 1.456(6) .
C26 C27 1.410(6) .
C26 C31 1.392(6) .
C27 H27 0.9500 .
C27 C28 1.374(7) .
C28 H28 0.9500 .
C28 C29 1.388(7) .
C29 H29 0.9500 .
C29 C30 1.366(6) .
C30 C31 1.403(5) .
C32 H32A 0.9800 .
C32 H32B 0.9800 .
C32 H32C 0.9800 .
C33 C34 1.532(5) .
C34 C35 1.538(6) .
C34 C36 1.531(6) .
C34 C37 1.500(11) .
C34 C37A 1.553(10) .
C35 H35A 0.9800 .
C35 H35B 0.9800 .
C35 H35C 0.9800 .
C36 H36A 0.9800 .
C36 H36B 0.9800 .
C36 H36C 0.9800 .
C37 H37A 0.9800 .
C37 H37B 0.9800 .
C37 H37C 0.9800 .
O14 H14 0.8400 .
O14 C38 1.400(6) .
C38 H38A 0.9800 .
C38 H38B 0.9800 .
C38 H38C 0.9800 .
C37A H37D 0.9800 .
C37A H37E 0.9800 .
C37A H37F 0.9800 .

loop_
_geom_hbond_atom_site_label_D
_geom_hbond_atom_site_label_H
_geom_hbond_atom_site_label_A
_geom_hbond_distance_DH
_geom_hbond_distance_HA
_geom_hbond_distance_DA
_geom_hbond_angle_DHA
C16 H16C O3 0.98 2.23 2.864(5) 121.5
C19 H19A O3 0.98 2.60 3.237(5) 123.1
O14 H14 O4 0.84 2.36 3.148(5) 155.6

loop_
_geom_torsion_atom_site_label_1
_geom_torsion_atom_site_label_2
_geom_torsion_atom_site_label_3
_geom_torsion_atom_site_label_4
_geom_torsion
_geom_torsion_site_symmetry_1
Dy1 O1 C1 C2 -121.0(3) .
Dy1 O1 C1 C7 58.3(4) .
Dy1 O3 C15 C10 35.8(6) .
Dy1 O3 C15 C14 -144.6(3) .
Dy1 O5 C17 C18 -6.2(4) .
Dy1 O5 C17 C23 175.2(3) .
Dy1 O6 C18 C17 9.2(4) .
Dy1 O6 C18 C20 -172.0(3) .
Dy1 O10 C33 O9 -26.0(6) .
Dy1 O10 C33 C34 153.0(3) .
Dy1 O11 N3 O12 2.6(3) .
Dy1 O11 N3 O13 -178.6(3) .
Dy1 O12 N3 O11 -2.7(3) .
Dy1 O12 N3 O13 178.5(3) .
Dy1 N1 C8 C7 71.4(3) .
Dy1 N1 C9 C10 -4.0(6) .
Dy2 O1 C1 C2 26.1(4) .
Dy2 O1 C1 C7 -154.5(3) .
Dy2 O2 C2 C1 -18.5(4) .
Dy2 O2 C2 C4 160.8(3) .
Dy2 O5 C17 C18 -141.3(3) .
Dy2 O5 C17 C23 40.0(5) .
Dy2 O7 C31 C26 -46.1(5) .
Dy2 O7 C31 C26 135.4(3) 3_776
Dy2 O7 C31 C30 136.9(3) .
Dy2 O7 C31 C30 -41.6(4) 3_776
Dy2 O8 C30 C29 -151.9(4) 3_776
Dy2 O8 C30 C31 27.0(4) 3_776
Dy2 O9 C33 O10 13.3(6) .
Dy2 O9 C33 C34 -165.7(3) .
Dy2 N2 C24 C23 73.6(4) .
Dy2 N2 C25 C26 12.3(6) .
O1 C1 C2 O2 -2.3(5) .
O1 C1 C2 C4 178.4(4) .
O1 C1 C7 C6 -178.9(3) .
O1 C1 C7 C8 -3.4(5) .
O2 C2 C4 C5 -178.1(4) .
O4 C14 C15 O3 2.2(6) .
O4 C14 C15 C10 -178.1(3) .
O5 C17 C18 O6 -2.0(5) .
O5 C17 C18 C20 179.2(4) .
O5 C17 C23 C22 -178.7(4) .
O5 C17 C23 C24 1.1(6) .
O6 C18 C20 C21 -178.9(4) .
O8 C30 C31 O7 4.2(5) .
O8 C30 C31 C26 -172.8(3) .
O9 C33 C34 C35 -57.1(5) .
O9 C33 C34 C36 59.4(5) .
O9 C33 C34 C37 -168.5(6) .
O9 C33 C34 C37A 170.1(5) .
O10 C33 C34 C35 123.8(4) .
O10 C33 C34 C36 -119.7(4) .
O10 C33 C34 C37 12.5(7) .
O10 C33 C34 C37A -9.0(7) .
N1 C9 C10 C11 168.0(4) .
N1 C9 C10 C15 -10.1(6) .
N2 C25 C26 C27 -164.8(4) .
N2 C25 C26 C31 19.3(6) .
C1 C2 C4 C5 1.1(6) .
C1 C7 C8 N1 -63.1(4) .
C2 C1 C7 C6 0.5(6) .
C2 C1 C7 C8 176.0(3) .
C2 C4 C5 C6 -0.7(6) .
C3 O2 C2 C1 153.0(3) .
C3 O2 C2 C4 -27.8(5) .
C4 C5 C6 C7 0.3(7) .
C5 C6 C7 C1 -0.2(6) .
C5 C6 C7 C8 -175.4(4) .
C6 C7 C8 N1 112.2(4) .
C7 C1 C2 O2 178.3(3) .
C7 C1 C2 C4 -1.0(6) .
C8 N1 C9 C10 176.8(4) .
C9 N1 C8 C7 -109.3(4) .
C9 C10 C11 C12 -176.4(4) .
C9 C10 C15 O3 -2.3(6) .
C9 C10 C15 C14 178.1(3) .
C10 C11 C12 C13 -1.7(6) .
C11 C10 C15 O3 179.7(3) .
C11 C10 C15 C14 0.1(5) .
C11 C12 C13 C14 -0.1(6) .
C12 C13 C14 O4 178.3(4) .
C12 C13 C14 C15 1.9(6) .
C13 C14 C15 O3 178.5(4) .
C13 C14 C15 C10 -1.8(6) .
C15 C10 C11 C12 1.7(6) .
C16 O4 C14 C13 128.6(4) .
C16 O4 C14 C15 -54.9(5) .
C17 C18 C20 C21 -0.2(6) .
C17 C23 C24 N2 -62.1(5) .
C18 C17 C23 C22 2.7(5) .
C18 C17 C23 C24 -177.6(3) .
C18 C20 C21 C22 2.0(6) .
C19 O6 C18 C17 -176.3(3) .
C19 O6 C18 C20 2.5(6) .
C20 C21 C22 C23 -1.4(6) .
C21 C22 C23 C17 -1.0(6) .
C21 C22 C23 C24 179.3(4) .
C22 C23 C24 N2 117.7(4) .
C23 C17 C18 O6 176.7(3) .
C23 C17 C18 C20 -2.1(6) .
C24 N2 C25 C26 -179.4(4) .
C25 N2 C24 C23 -96.3(4) .
C25 C26 C27 C28 -177.5(4) .
C25 C26 C31 O7 -4.0(6) .
C25 C26 C31 C30 172.9(4) .
C26 C27 C28 C29 3.2(8) .
C27 C26 C31 O7 -179.9(4) .
C27 C26 C31 C30 -3.0(6) .
C27 C28 C29 C30 0.0(8) .
C28 C29 C30 O8 174.2(4) .
C28 C29 C30 C31 -4.7(7) .
C29 C30 C31 O7 -176.8(4) .
C29 C30 C31 C26 6.2(6) .
C31 C26 C27 C28 -1.6(7) .
C32 O8 C30 C29 9.5(6) .
C32 O8 C30 C31 -171.6(3) .
